data_7212195
loop_
_publ_author_name
'Chen, Man-Sheng'
'Bai, Zheng-Shuai'
'Okamura, Taka-aki'
'Su, Zhi'
'Chen, Shui-Sheng'
'Sun, Wei-Yin'
'Ueyama, Norikazu'

_publ_section_title
;
 Metal--organic frameworks with pyridyl- and carboxylate-containing
 ligands: syntheses, structures and properties
;
_journal_issue 6
_journal_name_full CrystEngComm
_journal_page_first 1935
_journal_paper_doi 10.1039/b921850e
_journal_volume 12
_journal_year 2010
_chemical_formula_sum 'C14 H20 Mn N2 O11'
_chemical_formula_weight 447.26
_chemical_name_systematic
;
?
;
_space_group_IT_number 2
_symmetry_cell_setting triclinic
_symmetry_space_group_name_Hall '-P 1'
_symmetry_space_group_name_H-M 'P -1'
_atom_sites_solution_hydrogens geom
_atom_sites_solution_primary direct
_atom_sites_solution_secondary difmap
_audit_creation_method SHELXL-97
_cell_angle_alpha 71.085(2)
_cell_angle_beta 77.8090(10)
_cell_angle_gamma 73.521(2)
_cell_formula_units_Z 2
_cell_length_a 7.5082(8)
_cell_length_b 10.0409(10)
_cell_length_c 13.2633(13)
_cell_measurement_reflns_used 3396
_cell_measurement_temperature 298(2)
_cell_measurement_theta_max 28.18
_cell_measurement_theta_min 2.35
_cell_volume 899.19(16)
_computing_cell_refinement SMART
_computing_data_collection 'SMART (Bruker, 2000)'
_computing_data_reduction 'SAINT (Bruker, 2000)'
_computing_molecular_graphics SHELXTL
_computing_publication_material SHELXTL
_computing_structure_refinement SHELXTL
_computing_structure_solution 'SHELXTL (Bruker, 2000)'
_diffrn_ambient_temperature 298(2)
_diffrn_measured_fraction_theta_full 0.982
_diffrn_measured_fraction_theta_max 0.982
_diffrn_radiation_monochromator graphite
_diffrn_radiation_source 'fine-focus sealed tube'
_diffrn_radiation_type MoK\a
_diffrn_radiation_wavelength 0.71073
_diffrn_reflns_av_R_equivalents 0.0352
_diffrn_reflns_av_sigmaI/netI 0.0360
_diffrn_reflns_limit_h_max 8
_diffrn_reflns_limit_h_min -8
_diffrn_reflns_limit_k_max 11
_diffrn_reflns_limit_k_min -11
_diffrn_reflns_limit_l_max 14
_diffrn_reflns_limit_l_min -15
_diffrn_reflns_number 4489
_diffrn_reflns_theta_full 25.00
_diffrn_reflns_theta_max 25.00
_diffrn_reflns_theta_min 2.20
_exptl_absorpt_coefficient_mu 0.799
_exptl_absorpt_correction_T_max 0.909
_exptl_absorpt_correction_T_min 0.858
_exptl_absorpt_correction_type multi-scan
_exptl_absorpt_process_details 'SADABS; Bruker, 2000'
_exptl_crystal_colour colorless
_exptl_crystal_density_diffrn 1.652
_exptl_crystal_density_method 'not measured'
_exptl_crystal_description block
_exptl_crystal_F_000 462
_exptl_crystal_size_max 0.2
_exptl_crystal_size_mid 0.16
_exptl_crystal_size_min 0.12
_refine_diff_density_max 0.548
_refine_diff_density_min -0.615
_refine_diff_density_rms 0.110
_refine_ls_extinction_method none
_refine_ls_goodness_of_fit_ref 1.069
_refine_ls_hydrogen_treatment constr
_refine_ls_matrix_type full
_refine_ls_number_parameters 253
_refine_ls_number_reflns 3106
_refine_ls_number_restraints 0
_refine_ls_restrained_S_all 1.069
_refine_ls_R_factor_all 0.0409
_refine_ls_R_factor_gt 0.0384
_refine_ls_shift/su_max 0.001
_refine_ls_shift/su_mean 0.000
_refine_ls_structure_factor_coef Fsqd
_refine_ls_weighting_details 'calc w=1/[\s^2^(Fo^2^)+(0.0610P)^2^+0.4424P] where P=(Fo^2^+2Fc^2^)/3'
_refine_ls_weighting_scheme calc
_refine_ls_wR_factor_gt 0.1022
_refine_ls_wR_factor_ref 0.1045
_reflns_number_gt 2888
_reflns_number_total 3106
_reflns_threshold_expression >2sigma(I)
_cod_data_source_file b921850e.txt
_cod_data_source_block 2
_cod_depositor_comments
;
The following automatic conversions were performed:

'_symmetry_cell_setting' value 'Triclinic' changed to 'triclinic'
according to /home/saulius/struct/CIF-dictionaries/cif_core.dic
dictionary named 'cif_core.dic' version 2.4.2 from 2011-04-26.

Automatic conversion script
Id: cif_fix_values 1891 2012-01-12 08:04:46Z andrius 
;
_cod_original_sg_symbol_H-M 'P-1 '
_cod_database_code 7212195

loop_
_symmetry_equiv_pos_as_xyz
'x, y, z'
'-x, -y, -z'

loop_
_atom_site_label
_atom_site_type_symbol
_atom_site_fract_x
_atom_site_fract_y
_atom_site_fract_z
_atom_site_U_iso_or_equiv
_atom_site_adp_type
_atom_site_occupancy
_atom_site_symmetry_multiplicity
_atom_site_calc_flag
_atom_site_refinement_flags
Mn1 Mn 0.72346(5) 0.70949(3) 0.08864(2) 0.02189(14) Uani 1 1 d .
C14 C 0.7253(3) 1.4291(2) 0.17761(19) 0.0244(5) Uani 1 1 d .
C4 C 0.7339(3) 1.0742(2) 0.39417(17) 0.0218(5) Uani 1 1 d .
C5 C 0.7300(3) 1.2188(2) 0.34296(18) 0.0229(5) Uani 1 1 d .
H5 H 0.7282 1.2803 0.3828 0.028 Uiso 1 1 calc R
C2 C 0.7280(3) 1.0366(2) 0.22482(17) 0.0214(5) Uani 1 1 d .
C1 C 0.7213(3) 0.9368(2) 0.16307(18) 0.0233(5) Uani 1 1 d .
C8 C 0.8076(3) 0.8872(3) 0.56293(18) 0.0269(5) Uani 1 1 d .
C7 C 0.7283(3) 1.1806(2) 0.17314(17) 0.0221(5) Uani 1 1 d .
H7 H 0.7283 1.2159 0.0991 0.027 Uiso 1 1 calc R
C3 C 0.7320(3) 0.9829(2) 0.33490(17) 0.0231(5) Uani 1 1 d .
H3 H 0.7336 0.8859 0.3692 0.028 Uiso 1 1 calc R
C6 C 0.7286(3) 1.2727(2) 0.23249(18) 0.0217(5) Uani 1 1 d .
C9 C 0.7828(3) 0.8574(2) 0.68272(18) 0.0249(5) Uani 1 1 d .
C10 C 0.7414(4) 0.7266(3) 0.74457(19) 0.0295(5) Uani 1 1 d .
H10 H 0.7280 0.6613 0.7120 0.035 Uiso 1 1 calc R
C13 C 0.8059(3) 0.9487(3) 0.73436(19) 0.0274(5) Uani 1 1 d .
H13 H 0.8311 1.0382 0.6952 0.033 Uiso 1 1 calc R
C12 C 0.7913(3) 0.9056(3) 0.84526(19) 0.0290(5) Uani 1 1 d .
H12 H 0.8127 0.9662 0.8793 0.035 Uiso 1 1 calc R
C11 C 0.7206(4) 0.6948(3) 0.85447(19) 0.0302(5) Uani 1 1 d .
H11 H 0.6858 0.6092 0.8952 0.036 Uiso 1 1 calc R
N2 N 0.7478(3) 0.7806(2) 0.90619(15) 0.0258(4) Uani 1 1 d .
N1 N 0.7358(3) 1.0240(2) 0.50689(14) 0.0257(4) Uani 1 1 d .
H1 H 0.6870 1.0863 0.5427 0.031 Uiso 1 1 calc R
O3 O 0.7499(3) 1.47345(17) 0.07719(13) 0.0320(4) Uani 1 1 d .
O4 O 0.6968(3) 1.51432(17) 0.23392(14) 0.0342(4) Uani 1 1 d .
O2 O 0.7103(3) 0.98194(19) 0.06509(13) 0.0355(4) Uani 1 1 d .
O1 O 0.7287(3) 0.80513(17) 0.21417(13) 0.0328(4) Uani 1 1 d .
O1W O 0.4250(2) 0.7694(2) 0.08344(15) 0.0379(4) Uani 1 1 d .
H1WB H 0.3872 0.8576 0.0493 0.045 Uiso 1 1 d R
H1WA H 0.3629 0.7512 0.1458 0.045 Uiso 1 1 d R
O2W O 1.0263(3) 0.6626(2) 0.06830(15) 0.0411(5) Uani 1 1 d .
H2WB H 1.0770 0.5978 0.0360 0.049 Uiso 1 1 d R
H2WA H 1.0699 0.6404 0.1273 0.049 Uiso 1 1 d R
O5 O 0.8883(3) 0.7898(2) 0.52109(14) 0.0492(6) Uani 1 1 d .
O4W O 0.4609(3) 0.7383(2) 0.40485(17) 0.0500(5) Uani 1 1 d .
H4WA H 0.4235 0.6652 0.4065 0.060 Uiso 1 1 d R
H4WB H 0.5391 0.7567 0.3486 0.060 Uiso 1 1 d R
O3W O 0.9017(4) 0.4977(3) 0.3986(2) 0.0671(7) Uani 1 1 d .
H3WA H 0.8273 0.5007 0.4563 0.080 Uiso 1 1 d R
H3WB H 0.8388 0.5026 0.3507 0.080 Uiso 1 1 d R
O5W O 0.1415(3) 0.6935(3) 0.24796(18) 0.0683(7) Uani 1 1 d .
H5WA H 0.2251 0.7186 0.1964 0.082 Uiso 1 1 d R
H5WB H 0.1957 0.6320 0.3000 0.082 Uiso 1 1 d R
O6W O 0.3343(4) 0.4912(3) 0.4135(2) 0.0805(8) Uani 1 1 d .
H6WA H 0.2630 0.4934 0.4723 0.097 Uiso 1 1 d R
H6WB H 0.2776 0.5523 0.3623 0.097 Uiso 1 1 d R

loop_
_atom_site_aniso_label
_atom_site_aniso_U_11
_atom_site_aniso_U_22
_atom_site_aniso_U_33
_atom_site_aniso_U_23
_atom_site_aniso_U_13
_atom_site_aniso_U_12
Mn1 0.0320(2) 0.0179(2) 0.0157(2) -0.00381(14) -0.00414(14) -0.00602(15)
C14 0.0294(12) 0.0188(11) 0.0240(12) -0.0041(9) -0.0049(9) -0.0053(9)
C4 0.0294(12) 0.0208(11) 0.0149(10) -0.0029(9) -0.0038(9) -0.0072(9)
C5 0.0303(12) 0.0220(12) 0.0193(11) -0.0092(9) -0.0023(9) -0.0074(9)
C2 0.0264(12) 0.0191(11) 0.0191(11) -0.0059(9) -0.0028(9) -0.0055(9)
C1 0.0283(12) 0.0211(12) 0.0220(12) -0.0080(9) -0.0037(9) -0.0056(9)
C8 0.0372(13) 0.0249(12) 0.0186(11) -0.0041(10) -0.0065(10) -0.0072(10)
C7 0.0305(12) 0.0208(11) 0.0145(10) -0.0035(9) -0.0038(9) -0.0063(9)
C3 0.0339(13) 0.0183(11) 0.0171(11) -0.0025(9) -0.0044(9) -0.0082(9)
C6 0.0272(12) 0.0172(11) 0.0191(11) -0.0029(9) -0.0034(9) -0.0052(9)
C9 0.0293(12) 0.0235(12) 0.0187(11) -0.0033(9) -0.0044(9) -0.0032(9)
C10 0.0425(14) 0.0265(13) 0.0222(12) -0.0069(10) -0.0076(10) -0.0097(11)
C13 0.0380(13) 0.0217(12) 0.0206(11) -0.0016(9) -0.0050(10) -0.0085(10)
C12 0.0389(14) 0.0274(13) 0.0219(12) -0.0084(10) -0.0045(10) -0.0074(11)
C11 0.0421(14) 0.0236(12) 0.0218(12) -0.0005(10) -0.0054(10) -0.0089(11)
N2 0.0348(11) 0.0232(10) 0.0175(9) -0.0037(8) -0.0044(8) -0.0055(8)
N1 0.0430(12) 0.0206(10) 0.0141(9) -0.0051(8) -0.0042(8) -0.0078(9)
O3 0.0527(11) 0.0214(9) 0.0177(8) -0.0004(7) -0.0034(7) -0.0091(8)
O4 0.0607(12) 0.0173(8) 0.0261(9) -0.0063(7) -0.0080(8) -0.0097(8)
O2 0.0587(12) 0.0294(9) 0.0204(9) -0.0082(7) -0.0113(8) -0.0077(8)
O1 0.0571(11) 0.0184(8) 0.0263(9) -0.0076(7) -0.0065(8) -0.0118(8)
O1W 0.0342(10) 0.0358(10) 0.0322(10) 0.0024(8) -0.0046(8) -0.0043(8)
O2W 0.0347(10) 0.0549(12) 0.0374(11) -0.0236(9) -0.0050(8) -0.0037(9)
O5 0.0840(15) 0.0307(10) 0.0237(10) -0.0110(8) -0.0143(10) 0.0099(10)
O4W 0.0633(14) 0.0427(12) 0.0459(12) -0.0201(10) 0.0109(10) -0.0200(10)
O3W 0.0836(18) 0.0645(16) 0.0591(15) -0.0183(12) -0.0310(13) -0.0098(13)
O5W 0.0618(15) 0.099(2) 0.0383(12) -0.0017(13) 0.0001(11) -0.0347(14)
O6W 0.0757(18) 0.083(2) 0.086(2) -0.0182(16) -0.0220(15) -0.0218(15)

loop_
_atom_type_symbol
_atom_type_description
_atom_type_scat_dispersion_real
_atom_type_scat_dispersion_imag
_atom_type_scat_source
C C 0.0033 0.0016 'International Tables Vol C Tables 4.2.6.8 and 6.1.1.4'
H H 0.0000 0.0000 'International Tables Vol C Tables 4.2.6.8 and 6.1.1.4'
N N 0.0061 0.0033 'International Tables Vol C Tables 4.2.6.8 and 6.1.1.4'
O O 0.0106 0.0060 'International Tables Vol C Tables 4.2.6.8 and 6.1.1.4'
Mn Mn 0.3368 0.7283 'International Tables Vol C Tables 4.2.6.8 and 6.1.1.4'

loop_
_geom_angle_atom_site_label_1
_geom_angle_atom_site_label_2
_geom_angle_atom_site_label_3
_geom_angle
_geom_angle_site_symmetry_1
_geom_angle_site_symmetry_3
O1W Mn1 O2W 171.53(7) . .
O1W Mn1 O1 98.70(7) . .
O2W Mn1 O1 86.84(7) . .
O1W Mn1 N2 85.10(7) . 1_554
O2W Mn1 N2 86.48(7) . 1_554
O1 Mn1 N2 136.45(7) . 1_554
O1W Mn1 O4 91.63(7) . 1_545
O2W Mn1 O4 95.53(7) . 1_545
O1 Mn1 O4 81.59(6) . 1_545
N2 Mn1 O4 141.91(7) 1_554 1_545
O1W Mn1 O3 92.53(7) . 1_545
O2W Mn1 O3 87.78(7) . 1_545
O1 Mn1 O3 136.29(6) . 1_545
N2 Mn1 O3 86.33(6) 1_554 1_545
O4 Mn1 O3 55.85(6) 1_545 1_545
O3 C14 O4 120.9(2) . .
O3 C14 C6 120.1(2) . .
O4 C14 C6 119.0(2) . .
C5 C4 C3 119.7(2) . .
C5 C4 N1 118.44(19) . .
C3 C4 N1 121.80(19) . .
C4 C5 C6 120.5(2) . .
C4 C5 H5 119.8 . .
C6 C5 H5 119.8 . .
C7 C2 C3 120.2(2) . .
C7 C2 C1 120.7(2) . .
C3 C2 C1 119.04(19) . .
O2 C1 O1 121.3(2) . .
O2 C1 C2 121.0(2) . .
O1 C1 C2 117.69(19) . .
O5 C8 N1 123.6(2) . .
O5 C8 C9 120.2(2) . .
N1 C8 C9 116.2(2) . .
C2 C7 C6 119.9(2) . .
C2 C7 H7 120.1 . .
C6 C7 H7 120.1 . .
C2 C3 C4 120.0(2) . .
C2 C3 H3 120.0 . .
C4 C3 H3 120.0 . .
C5 C6 C7 119.66(19) . .
C5 C6 C14 120.1(2) . .
C7 C6 C14 120.2(2) . .
C13 C9 C10 118.4(2) . .
C13 C9 C8 124.1(2) . .
C10 C9 C8 117.4(2) . .
C11 C10 C9 119.0(2) . .
C11 C10 H10 120.5 . .
C9 C10 H10 120.5 . .
C9 C13 C12 119.0(2) . .
C9 C13 H13 120.5 . .
C12 C13 H13 120.5 . .
N2 C12 C13 123.2(2) . .
N2 C12 H12 118.4 . .
C13 C12 H12 118.4 . .
N2 C11 C10 123.4(2) . .
N2 C11 H11 118.3 . .
C10 C11 H11 118.3 . .
C11 N2 C12 116.9(2) . .
C11 N2 Mn1 119.85(15) . 1_556
C12 N2 Mn1 123.28(16) . 1_556
C8 N1 C4 125.68(19) . .
C8 N1 H1 117.2 . .
C4 N1 H1 117.2 . .
C14 O3 Mn1 89.56(13) . 1_565
C14 O4 Mn1 93.67(14) . 1_565
C1 O1 Mn1 102.84(14) . .
Mn1 O1W H1WB 112.4 . .
Mn1 O1W H1WA 112.3 . .
H1WB O1W H1WA 110.0 . .
Mn1 O2W H2WB 112.8 . .
Mn1 O2W H2WA 112.7 . .
H2WB O2W H2WA 110.3 . .
H4WA O4W H4WB 108.4 . .
H3WA O3W H3WB 108.4 . .
H5WA O5W H5WB 108.3 . .
H6WA O6W H6WB 108.4 . .

loop_
_geom_bond_atom_site_label_1
_geom_bond_atom_site_label_2
_geom_bond_distance
_geom_bond_site_symmetry_2
Mn1 O1W 2.1592(18) .
Mn1 O2W 2.1631(19) .
Mn1 O1 2.1867(17) .
Mn1 N2 2.2729(19) 1_554
Mn1 O4 2.2814(17) 1_545
Mn1 O3 2.3734(17) 1_545
C14 O3 1.251(3) .
C14 O4 1.257(3) .
C14 C6 1.497(3) .
C4 C5 1.384(3) .
C4 C3 1.392(3) .
C4 N1 1.416(3) .
C5 C6 1.389(3) .
C5 H5 0.9300 .
C2 C7 1.386(3) .
C2 C3 1.387(3) .
C2 C1 1.502(3) .
C1 O2 1.242(3) .
C1 O1 1.266(3) .
C8 O5 1.227(3) .
C8 N1 1.348(3) .
C8 C9 1.499(3) .
C7 C6 1.395(3) .
C7 H7 0.9300 .
C3 H3 0.9300 .
C9 C13 1.373(3) .
C9 C10 1.386(3) .
C10 C11 1.372(3) .
C10 H10 0.9300 .
C13 C12 1.382(3) .
C13 H13 0.9300 .
C12 N2 1.341(3) .
C12 H12 0.9300 .
C11 N2 1.340(3) .
C11 H11 0.9300 .
N2 Mn1 2.2729(19) 1_556
N1 H1 0.8600 .
O3 Mn1 2.3734(17) 1_565
O4 Mn1 2.2814(17) 1_565
O1W H1WB 0.8500 .
O1W H1WA 0.8500 .
O2W H2WB 0.8501 .
O2W H2WA 0.8500 .
O4W H4WA 0.8499 .
O4W H4WB 0.8499 .
O3W H3WA 0.8500 .
O3W H3WB 0.8501 .
O5W H5WA 0.8500 .
O5W H5WB 0.8500 .
O6W H6WA 0.8500 .
O6W H6WB 0.8500 .

loop_
_geom_torsion_atom_site_label_1
_geom_torsion_atom_site_label_2
_geom_torsion_atom_site_label_3
_geom_torsion_atom_site_label_4
_geom_torsion
_geom_torsion_site_symmetry_1
_geom_torsion_site_symmetry_4
C3 C4 C5 C6 -1.5(3) . .
N1 C4 C5 C6 179.8(2) . .
C7 C2 C1 O2 -2.1(3) . .
C3 C2 C1 O2 177.2(2) . .
C7 C2 C1 O1 177.3(2) . .
C3 C2 C1 O1 -3.3(3) . .
C3 C2 C7 C6 -1.4(3) . .
C1 C2 C7 C6 178.0(2) . .
C7 C2 C3 C4 0.9(3) . .
C1 C2 C3 C4 -178.5(2) . .
C5 C4 C3 C2 0.6(3) . .
N1 C4 C3 C2 179.3(2) . .
C4 C5 C6 C7 1.0(3) . .
C4 C5 C6 C14 -179.7(2) . .
C2 C7 C6 C5 0.5(3) . .
C2 C7 C6 C14 -178.8(2) . .
O3 C14 C6 C5 170.2(2) . .
O4 C14 C6 C5 -10.1(3) . .
O3 C14 C6 C7 -10.5(3) . .
O4 C14 C6 C7 169.2(2) . .
O5 C8 C9 C13 138.3(3) . .
N1 C8 C9 C13 -42.1(3) . .
O5 C8 C9 C10 -38.9(4) . .
N1 C8 C9 C10 140.6(2) . .
C13 C9 C10 C11 1.6(4) . .
C8 C9 C10 C11 179.0(2) . .
C10 C9 C13 C12 1.4(4) . .
C8 C9 C13 C12 -175.8(2) . .
C9 C13 C12 N2 -2.8(4) . .
C9 C10 C11 N2 -3.6(4) . .
C10 C11 N2 C12 2.3(4) . .
C10 C11 N2 Mn1 -176.79(19) . 1_556
C13 C12 N2 C11 1.0(4) . .
C13 C12 N2 Mn1 -179.97(18) . 1_556
O5 C8 N1 C4 3.3(4) . .
C9 C8 N1 C4 -176.2(2) . .
C5 C4 N1 C8 -153.6(2) . .
C3 C4 N1 C8 27.7(4) . .
O4 C14 O3 Mn1 1.5(2) . 1_565
C6 C14 O3 Mn1 -178.77(19) . 1_565
O3 C14 O4 Mn1 -1.6(2) . 1_565
C6 C14 O4 Mn1 178.70(18) . 1_565
O2 C1 O1 Mn1 1.2(3) . .
C2 C1 O1 Mn1 -178.23(16) . .
O1W Mn1 O1 C1 -81.97(16) . .
O2W Mn1 O1 C1 91.59(16) . .
N2 Mn1 O1 C1 10.1(2) 1_554 .
O4 Mn1 O1 C1 -172.34(16) 1_545 .
O3 Mn1 O1 C1 175.05(13) 1_545 .
